data_4333146
loop_
_publ_author_name
'Chen, Wei-Zhong'
'Ren, Tong'

_publ_section_title
;
 Symmetric and Unsymmetric &#x201C;Dumbbells&#x201D; of Ru2&#x2212;Alkynyl
 Units via C&#x2212;C Bond Formation Reactions
;
_journal_issue 23
_journal_name_full 'Inorganic Chemistry'
_journal_page_first 9175
_journal_page_last 9177
_journal_paper_doi 10.1021/ic061511a
_journal_volume 45
_journal_year 2006
_chemical_formula_sum 'C146 H82 Cl24 N16 O5 Ru4'
_chemical_formula_weight 3395.36
_chemical_name_systematic
; 
 ? 
;
_space_group_IT_number 15
_symmetry_cell_setting monoclinic
_symmetry_space_group_name_Hall '-C 2yc'
_symmetry_space_group_name_H-M 'C 1 2/c 1'
_atom_sites_solution_hydrogens geom
_atom_sites_solution_primary direct
_atom_sites_solution_secondary difmap
_audit_creation_method SHELXL-97
_cell_angle_alpha 90.00
_cell_angle_beta 104.314(19)
_cell_angle_gamma 90.00
_cell_formula_units_Z 4
_cell_length_a 56.510(9)
_cell_length_b 13.0727(18)
_cell_length_c 23.723(4)
_cell_measurement_reflns_used 6110
_cell_measurement_temperature 300(2)
_cell_measurement_theta_max 22.098
_cell_measurement_theta_min 2.229
_cell_volume 16981(5)
_computing_cell_refinement 'Bruker SMART'
_computing_data_collection 'Bruker SMART'
_computing_data_reduction 'Bruker SAINT'
_computing_molecular_graphics 'Bruker SHELXTL'
_computing_publication_material 'Bruker SHELXTL'
_computing_structure_refinement 'SHELXL-97 (Sheldrick, 1997)'
_computing_structure_solution 'SHELXS-97 (Sheldrick, 1990)'
_diffrn_ambient_temperature 300(2)
_diffrn_measured_fraction_theta_full 0.997
_diffrn_measured_fraction_theta_max 0.997
_diffrn_measurement_device_type 'CCD area detector'
_diffrn_measurement_method 'phi and omega scans'
_diffrn_radiation_monochromator graphite
_diffrn_radiation_source 'fine-focus sealed tube'
_diffrn_radiation_type MoK\a
_diffrn_radiation_wavelength 0.71073
_diffrn_reflns_av_R_equivalents 0.1084
_diffrn_reflns_av_sigmaI/netI 0.1090
_diffrn_reflns_limit_h_max 62
_diffrn_reflns_limit_h_min -62
_diffrn_reflns_limit_k_max 13
_diffrn_reflns_limit_k_min -14
_diffrn_reflns_limit_l_max 26
_diffrn_reflns_limit_l_min -26
_diffrn_reflns_number 37942
_diffrn_reflns_theta_full 23.28
_diffrn_reflns_theta_max 23.28
_diffrn_reflns_theta_min 1.49
_exptl_absorpt_coefficient_mu 0.778
_exptl_absorpt_correction_T_max 1.0000
_exptl_absorpt_correction_T_min 0.5699
_exptl_absorpt_correction_type empirical
_exptl_absorpt_process_details
; 
  SADABS, Absorption corrections using Bruker CCD based on the method of 
  Bob Blessing.  Acta Cryst. 1995, A51, 33 
;
_exptl_crystal_colour Black
_exptl_crystal_density_diffrn 1.328
_exptl_crystal_density_method 'not measured'
_exptl_crystal_description Plate
_exptl_crystal_F_000 6776
_exptl_crystal_size_max 0.50
_exptl_crystal_size_mid 0.32
_exptl_crystal_size_min 0.01
_refine_diff_density_max 1.002
_refine_diff_density_min -0.740
_refine_diff_density_rms 0.117
_refine_ls_extinction_method none
_refine_ls_goodness_of_fit_ref 1.037
_refine_ls_hydrogen_treatment mixed
_refine_ls_matrix_type full
_refine_ls_number_parameters 783
_refine_ls_number_reflns 12202
_refine_ls_number_restraints 0
_refine_ls_restrained_S_all 1.037
_refine_ls_R_factor_all 0.1362
_refine_ls_R_factor_gt 0.0716
_refine_ls_shift/su_max 0.009
_refine_ls_shift/su_mean 0.000
_refine_ls_structure_factor_coef Fsqd
_refine_ls_weighting_details 'calc w=1/[\s^2^(Fo^2^)+(0.1100P)^2^+0.0000P] where P=(Fo^2^+2Fc^2^)/3'
_refine_ls_weighting_scheme calc
_refine_ls_wR_factor_gt 0.1868
_refine_ls_wR_factor_ref 0.2178
_reflns_number_gt 6647
_reflns_number_total 12202
_reflns_threshold_expression >2sigma(I)
_cod_data_source_file ic061511asup1.cif
_cod_data_source_block um515s
_cod_depositor_comments
;
The following automatic conversions were performed:

'_symmetry_cell_setting' value 'Monoclinic' changed to 'monoclinic'
according to /home/saulius/struct/CIF-dictionaries/cif_core.dic
dictionary named 'cif_core.dic' version 2.4.2 from 2011-04-26.

Automatic conversion script
Id: cif_fix_values 1891 2012-01-12 08:04:46Z andrius 
;
_cod_original_cell_volume 16981(4)
_cod_original_sg_symbol_H-M C2/c
_cod_database_code 4333146

loop_
_symmetry_equiv_pos_as_xyz
'x, y, z'
'-x, y, -z+1/2'
'x+1/2, y+1/2, z'
'-x+1/2, y+1/2, -z+1/2'
'-x, -y, -z'
'x, -y, z-1/2'
'-x+1/2, -y+1/2, -z'
'x+1/2, -y+1/2, z-1/2'

loop_
_atom_site_label
_atom_site_type_symbol
_atom_site_fract_x
_atom_site_fract_y
_atom_site_fract_z
_atom_site_U_iso_or_equiv
_atom_site_adp_type
_atom_site_occupancy
_atom_site_symmetry_multiplicity
_atom_site_calc_flag
_atom_site_refinement_flags
Ru1 Ru 0.140174(12) 0.42022(5) 0.75803(3) 0.0457(2) Uani 1 1 d .
Ru2 Ru 0.105535(12) 0.53098(5) 0.77338(3) 0.0454(2) Uani 1 1 d .
N1 N 0.11129(13) 0.3304(5) 0.7172(3) 0.0502(18) Uani 1 1 d .
N2 N 0.08108(12) 0.4507(5) 0.7161(3) 0.0493(18) Uani 1 1 d .
N3 N 0.13736(12) 0.5302(6) 0.6909(3) 0.0499(18) Uani 1 1 d .
N4 N 0.10611(13) 0.6341(5) 0.7111(3) 0.0536(19) Uani 1 1 d .
N5 N 0.16642(12) 0.5074(5) 0.8090(3) 0.0504(19) Uani 1 1 d .
N6 N 0.13532(13) 0.6098(5) 0.8285(3) 0.0519(19) Uani 1 1 d .
N7 N 0.14246(13) 0.3323(5) 0.8301(3) 0.0508(19) Uani 1 1 d .
N8 N 0.10631(13) 0.4142(6) 0.8357(3) 0.0512(18) Uani 1 1 d .
Cl1 Cl 0.22051(7) 0.6531(4) 0.67132(19) 0.1515(18) Uani 1 1 d .
Cl2 Cl 0.16008(8) 0.4481(4) 0.49880(15) 0.1344(15) Uani 1 1 d .
Cl3 Cl 0.04507(9) 0.8065(4) 0.54188(19) 0.1637(19) Uani 1 1 d .
Cl4 Cl 0.07171(12) 0.9790(3) 0.7533(3) 0.201(3) Uani 1 1 d .
Cl5 Cl 0.24752(6) 0.3881(3) 0.77176(17) 0.1179(13) Uani 1 1 d .
Cl6 Cl 0.23607(6) 0.4290(4) 0.98876(15) 0.1364(15) Uani 1 1 d .
Cl7 Cl 0.14951(11) 0.9955(3) 0.8597(3) 0.197(3) Uani 1 1 d .
Cl8 Cl 0.10478(8) 0.7761(3) 0.99345(16) 0.1349(15) Uani 1 1 d .
Cl9 Cl 0.21712(7) 0.1122(3) 0.82902(19) 0.1324(15) Uani 1 1 d .
Cl10 Cl 0.19288(9) 0.2001(4) 1.02798(16) 0.1487(17) Uani 1 1 d .
Cl11 Cl 0.08139(8) 0.4801(3) 1.02568(15) 0.1304(14) Uani 1 1 d .
Cl12 Cl 0.01598(7) 0.3589(5) 0.8323(2) 0.184(2) Uani 1 1 d .
C1 C 0.15916(18) 0.3438(7) 0.7115(4) 0.062(3) Uani 1 1 d .
C2 C 0.16988(19) 0.2945(8) 0.6820(4) 0.066(3) Uani 1 1 d .
C3 C 0.1821(2) 0.2341(9) 0.6472(6) 0.079(3) Uani 1 1 d .
C4 C 0.2046(2) 0.1917(10) 0.6709(6) 0.105(4) Uani 1 1 d .
H4A H 0.2121 0.2042 0.7098 0.126 Uiso 1 1 calc R
C5 C 0.2165(3) 0.1324(13) 0.6396(9) 0.135(6) Uani 1 1 d .
H5A H 0.2321 0.1081 0.6562 0.162 Uiso 1 1 calc R
C6 C 0.2049(4) 0.1087(13) 0.5828(10) 0.144(7) Uani 1 1 d .
H6A H 0.2120 0.0636 0.5614 0.173 Uiso 1 1 calc R
C7 C 0.1839(4) 0.1508(17) 0.5599(8) 0.164(8) Uani 1 1 d .
H7A H 0.1768 0.1409 0.5205 0.197 Uiso 1 1 calc R
C8 C 0.1718(3) 0.2095(12) 0.5917(7) 0.121(5) Uani 1 1 d .
H8A H 0.1561 0.2325 0.5744 0.146 Uiso 1 1 calc R
C9 C 0.08135(16) 0.6053(7) 0.8069(4) 0.052(2) Uani 1 1 d .
C10 C 0.06557(18) 0.6459(8) 0.8219(5) 0.071(3) Uani 1 1 d .
C11 C 0.0451(3) 0.6956(11) 0.8390(6) 0.116(5) Uiso 1 1 d G
C12 C 0.0492(3) 0.7814(13) 0.8729(8) 0.322(17) Uiso 1 1 d G
H12A H 0.0648 0.8093 0.8840 0.386 Uiso 1 1 calc R
C13 C 0.0304(5) 0.8262(14) 0.8904(8) 0.353(19) Uiso 1 1 d G
H13A H 0.0332 0.8847 0.9135 0.424 Uiso 1 1 calc R
C14 C 0.0075(4) 0.7853(18) 0.8742(9) 0.240(11) Uiso 1 1 d G
H14A H -0.0053 0.8158 0.8861 0.287 Uiso 1 1 calc R
C15 C 0.0034(3) 0.700(2) 0.8403(10) 0.43(3) Uiso 1 1 d G
H15A H -0.0122 0.6716 0.8292 0.517 Uiso 1 1 calc R
C16 C 0.0222(3) 0.6547(14) 0.8228(8) 0.48(3) Uiso 1 1 d G
H16A H 0.0194 0.5962 0.7997 0.571 Uiso 1 1 calc R
C17 C 0.11656(18) 0.2193(7) 0.7118(5) 0.072(3) Uani 1 1 d .
H17A H 0.1019 0.1847 0.6921 0.108 Uiso 1 1 calc R
H17B H 0.1225 0.1904 0.7499 0.108 Uiso 1 1 calc R
H17C H 0.1287 0.2115 0.6900 0.108 Uiso 1 1 calc R
C18 C 0.08800(16) 0.3613(7) 0.7000(4) 0.050(2) Uani 1 1 d .
C19 C 0.05660(16) 0.4914(7) 0.6880(5) 0.069(3) Uani 1 1 d .
H19A H 0.0477 0.4415 0.6613 0.103 Uiso 1 1 calc R
H19B H 0.0583 0.5529 0.6672 0.103 Uiso 1 1 calc R
H19C H 0.0480 0.5062 0.7172 0.103 Uiso 1 1 calc R
C20 C 0.06948(15) 0.2930(6) 0.6601(4) 0.050(2) Uani 1 1 d .
C21 C 0.07071(19) 0.2797(8) 0.6026(5) 0.074(3) Uani 1 1 d .
H21A H 0.0823 0.3152 0.5886 0.089 Uiso 1 1 calc R
C22 C 0.0549(2) 0.2148(8) 0.5666(5) 0.076(3) Uani 1 1 d .
H22A H 0.0562 0.2045 0.5287 0.091 Uiso 1 1 calc R
C23 C 0.03687(17) 0.1641(7) 0.5865(4) 0.058(3) Uani 1 1 d .
C24 C 0.03533(18) 0.1777(8) 0.6424(5) 0.070(3) Uani 1 1 d .
H24A H 0.0234 0.1438 0.6559 0.084 Uiso 1 1 calc R
C25 C 0.05168(18) 0.2423(7) 0.6791(4) 0.063(3) Uani 1 1 d .
H25A H 0.0505 0.2513 0.7172 0.075 Uiso 1 1 calc R
C26 C 0.02003(19) 0.0948(7) 0.5473(5) 0.072(3) Uani 1 1 d .
C27 C 0.00742(19) 0.0352(7) 0.5177(5) 0.069(3) Uani 1 1 d .
C28 C 0.12247(16) 0.6102(7) 0.6812(4) 0.054(2) Uani 1 1 d .
H28A H 0.1235 0.6536 0.6508 0.064 Uiso 1 1 calc R
C29 C 0.15468(16) 0.5338(7) 0.6564(4) 0.053(2) Uani 1 1 d .
C30 C 0.17610(18) 0.5857(8) 0.6768(5) 0.068(3) Uani 1 1 d .
H30A H 0.1791 0.6186 0.7126 0.082 Uiso 1 1 calc R
C31 C 0.1930(2) 0.5891(10) 0.6445(6) 0.087(4) Uani 1 1 d .
C32 C 0.1891(2) 0.5468(9) 0.5908(6) 0.088(4) Uani 1 1 d .
H32A H 0.2007 0.5496 0.5692 0.105 Uiso 1 1 calc R
C33 C 0.1665(2) 0.4989(9) 0.5696(5) 0.081(3) Uani 1 1 d .
C34 C 0.14982(18) 0.4914(8) 0.6013(4) 0.066(3) Uani 1 1 d .
H34A H 0.1351 0.4579 0.5862 0.079 Uiso 1 1 calc R
C35 C 0.09044(17) 0.7187(7) 0.6905(5) 0.060(3) Uani 1 1 d .
C36 C 0.07732(19) 0.7223(9) 0.6319(5) 0.080(3) Uani 1 1 d .
H36A H 0.0789 0.6707 0.6061 0.097 Uiso 1 1 calc R
C37 C 0.0622(2) 0.8043(13) 0.6140(6) 0.105(4) Uani 1 1 d .
C38 C 0.0599(3) 0.8840(12) 0.6492(8) 0.118(5) Uani 1 1 d .
H38A H 0.0500 0.9400 0.6354 0.141 Uiso 1 1 calc R
C39 C 0.0729(3) 0.8774(10) 0.7066(8) 0.109(5) Uani 1 1 d .
C40 C 0.0878(2) 0.7958(8) 0.7284(5) 0.080(3) Uani 1 1 d .
H40A H 0.0959 0.7925 0.7676 0.096 Uiso 1 1 calc R
C41 C 0.15841(16) 0.5842(7) 0.8360(4) 0.053(2) Uani 1 1 d .
H41A H 0.1700 0.6228 0.8621 0.064 Uiso 1 1 calc R
C42 C 0.19164(15) 0.4783(7) 0.8319(4) 0.053(2) Uani 1 1 d .
C43 C 0.20121(18) 0.4732(8) 0.8927(5) 0.067(3) Uani 1 1 d .
H43A H 0.1918 0.4920 0.9181 0.081 Uiso 1 1 calc R
C44 C 0.2248(2) 0.4397(9) 0.9134(5) 0.081(3) Uani 1 1 d .
C45 C 0.2393(2) 0.4127(8) 0.8773(6) 0.082(3) Uani 1 1 d .
H45A H 0.2553 0.3912 0.8923 0.098 Uiso 1 1 calc R
C46 C 0.22971(19) 0.4181(8) 0.8190(6) 0.076(3) Uani 1 1 d .
C47 C 0.20520(17) 0.4518(7) 0.7953(5) 0.062(3) Uani 1 1 d .
H47A H 0.1988 0.4552 0.7553 0.075 Uiso 1 1 calc R
C48 C 0.13207(16) 0.7013(7) 0.8601(4) 0.053(2) Uani 1 1 d .
C49 C 0.1410(2) 0.7943(8) 0.8462(5) 0.080(3) Uani 1 1 d .
H49A H 0.1491 0.7990 0.8165 0.096 Uiso 1 1 calc R
C50 C 0.1378(2) 0.8796(9) 0.8777(7) 0.100(4) Uani 1 1 d .
C51 C 0.1275(2) 0.8745(12) 0.9224(7) 0.114(5) Uani 1 1 d .
H51A H 0.1267 0.9320 0.9450 0.137 Uiso 1 1 calc R
C52 C 0.1179(2) 0.7819(11) 0.9348(5) 0.086(4) Uani 1 1 d .
C53 C 0.12008(18) 0.6980(8) 0.9039(4) 0.063(3) Uani 1 1 d .
H53A H 0.1134 0.6366 0.9123 0.076 Uiso 1 1 calc R
C54 C 0.12350(17) 0.3459(7) 0.8538(4) 0.053(2) Uani 1 1 d .
H54A H 0.1225 0.3046 0.8850 0.063 Uiso 1 1 calc R
C55 C 0.16227(17) 0.2714(7) 0.8620(5) 0.060(3) Uani 1 1 d .
C56 C 0.16726(19) 0.2661(7) 0.9231(5) 0.071(3) Uani 1 1 d .
H56A H 0.1575 0.3006 0.9433 0.085 Uiso 1 1 calc R
C57 C 0.1868(2) 0.2089(10) 0.9519(5) 0.085(3) Uani 1 1 d .
C58 C 0.2019(2) 0.1628(9) 0.9252(6) 0.091(4) Uani 1 1 d .
H58A H 0.2152 0.1257 0.9461 0.109 Uiso 1 1 calc R
C59 C 0.19723(19) 0.1714(9) 0.8660(6) 0.083(3) Uani 1 1 d .
C60 C 0.17761(17) 0.2250(7) 0.8336(5) 0.060(3) Uani 1 1 d .
H60A H 0.1749 0.2296 0.7933 0.072 Uiso 1 1 calc R
C61 C 0.08735(18) 0.4121(7) 0.8668(4) 0.059(3) Uani 1 1 d .
C62 C 0.0929(2) 0.4401(7) 0.9244(4) 0.066(3) Uani 1 1 d .
H62A H 0.1087 0.4580 0.9437 0.080 Uiso 1 1 calc R
C63 C 0.0745(2) 0.4411(9) 0.9532(5) 0.082(3) Uani 1 1 d .
C64 C 0.0513(2) 0.4137(10) 0.9270(6) 0.102(4) Uani 1 1 d .
H64A H 0.0392 0.4125 0.9474 0.123 Uiso 1 1 calc R
C65 C 0.0463(2) 0.3873(10) 0.8687(6) 0.098(4) Uani 1 1 d .
C66 C 0.06398(19) 0.3852(9) 0.8386(5) 0.079(3) Uani 1 1 d .
H66A H 0.0602 0.3659 0.7997 0.095 Uiso 1 1 calc R
O1 O 0.2328(3) 0.8369(12) 0.9325(7) 0.250 Uiso 0.939(12) 1 d PG
C101 C 0.2113(4) 0.7792(16) 0.9293(10) 0.250 Uiso 0.939(12) 1 d PG
C102 C 0.2039(4) 0.7369(15) 0.8728(12) 0.250 Uiso 0.939(12) 1 d PG
C103 C 0.2208(5) 0.7684(18) 0.8411(8) 0.250 Uiso 0.939(12) 1 d PG
C104 C 0.2386(3) 0.8302(16) 0.8780(11) 0.250 Uiso 0.939(12) 1 d PG
O2 O 0.1654(4) 0.124(3) 0.2109(14) 0.350 Uiso 0.843(14) 1 d PG
C201 C 0.1596(7) 0.167(2) 0.156(2) 0.350 Uiso 0.843(14) 1 d PG
C202 C 0.1432(7) 0.103(4) 0.1189(12) 0.350 Uiso 0.843(14) 1 d PG
C203 C 0.1389(6) 0.020(3) 0.151(2) 0.350 Uiso 0.843(14) 1 d PG
C204 C 0.1526(7) 0.032(3) 0.2081(18) 0.350 Uiso 0.843(14) 1 d PG
O3 O 0.0096(4) 0.4284(15) 0.5177(9) 0.250 Uiso 0.984(18) 1 d P
C301 C 0.0104(6) 0.532(2) 0.5477(13) 0.250 Uiso 0.984(18) 1 d P
O4 O -0.0868(6) 0.128(3) 0.5849(11) 0.350 Uiso 0.789(14) 1 d PG
C401 C -0.0795(6) 0.058(2) 0.538(2) 0.350 Uiso 0.789(14) 1 d PG
C402 C -0.0987(9) 0.074(3) 0.4789(15) 0.350 Uiso 0.789(14) 1 d PG
C403 C -0.1179(6) 0.155(3) 0.4887(18) 0.350 Uiso 0.789(14) 1 d PG
C404 C -0.1105(7) 0.188(2) 0.554(2) 0.350 Uiso 0.789(14) 1 d PG

loop_
_atom_site_aniso_label
_atom_site_aniso_U_11
_atom_site_aniso_U_22
_atom_site_aniso_U_33
_atom_site_aniso_U_23
_atom_site_aniso_U_13
_atom_site_aniso_U_12
Ru1 0.0337(4) 0.0478(4) 0.0516(5) -0.0047(4) 0.0030(3) -0.0002(3)
Ru2 0.0348(4) 0.0461(4) 0.0523(5) -0.0038(4) 0.0048(3) 0.0010(3)
N1 0.042(5) 0.046(4) 0.055(5) -0.008(4) 0.000(4) 0.002(3)
N2 0.041(4) 0.045(4) 0.058(5) -0.006(4) 0.004(4) 0.001(3)
N3 0.036(4) 0.059(5) 0.054(5) 0.000(4) 0.011(4) 0.001(4)
N4 0.045(5) 0.053(5) 0.062(5) 0.000(4) 0.012(4) 0.003(4)
N5 0.040(4) 0.053(5) 0.057(5) -0.003(4) 0.009(4) 0.005(3)
N6 0.047(5) 0.044(4) 0.062(5) -0.011(4) 0.007(4) 0.003(3)
N7 0.040(5) 0.051(5) 0.055(5) 0.000(4) -0.001(4) 0.000(3)
N8 0.037(4) 0.064(5) 0.052(5) 0.000(4) 0.009(4) -0.006(4)
Cl1 0.085(3) 0.232(5) 0.142(3) -0.026(3) 0.037(3) -0.080(3)
Cl2 0.142(4) 0.193(4) 0.081(2) -0.033(3) 0.051(2) -0.034(3)
Cl3 0.144(4) 0.199(5) 0.124(3) 0.054(3) -0.014(3) 0.074(3)
Cl4 0.304(8) 0.104(3) 0.203(5) -0.003(3) 0.077(5) 0.097(4)
Cl5 0.063(2) 0.160(3) 0.136(3) -0.021(3) 0.034(2) 0.022(2)
Cl6 0.075(2) 0.227(5) 0.083(2) -0.003(3) -0.0260(18) 0.030(3)
Cl7 0.226(6) 0.076(3) 0.328(8) -0.055(3) 0.142(6) -0.066(3)
Cl8 0.130(3) 0.187(4) 0.099(3) -0.048(3) 0.048(3) 0.004(3)
Cl9 0.089(3) 0.150(3) 0.165(4) 0.036(3) 0.046(3) 0.062(2)
Cl10 0.158(4) 0.177(4) 0.082(2) 0.021(3) -0.024(2) 0.057(3)
Cl11 0.146(4) 0.178(4) 0.077(2) -0.015(2) 0.047(2) -0.015(3)
Cl12 0.067(3) 0.317(7) 0.170(4) -0.051(4) 0.032(3) -0.066(3)
C1 0.057(7) 0.058(6) 0.060(6) 0.007(5) -0.004(5) -0.004(5)
C2 0.065(7) 0.066(7) 0.069(7) -0.012(6) 0.018(6) 0.015(5)
C3 0.075(9) 0.079(8) 0.085(9) -0.007(7) 0.022(7) 0.010(6)
C4 0.089(10) 0.120(11) 0.113(11) -0.016(9) 0.039(9) 0.036(8)
C5 0.133(15) 0.132(13) 0.147(15) -0.012(12) 0.050(13) 0.054(11)
C6 0.159(19) 0.120(14) 0.17(2) -0.024(13) 0.082(17) 0.035(12)
C7 0.151(18) 0.23(2) 0.113(13) -0.055(14) 0.039(13) 0.055(16)
C8 0.107(12) 0.151(13) 0.104(12) -0.039(10) 0.022(10) 0.030(10)
C9 0.033(5) 0.055(6) 0.068(6) -0.002(5) 0.013(5) 0.003(4)
C10 0.043(6) 0.086(8) 0.083(8) -0.001(6) 0.015(6) 0.014(6)
C17 0.056(7) 0.049(6) 0.102(8) -0.020(6) 0.001(6) 0.001(5)
C18 0.047(6) 0.046(6) 0.056(6) -0.015(5) 0.015(5) -0.011(4)
C19 0.042(6) 0.064(6) 0.089(8) -0.011(5) -0.008(5) 0.010(5)
C20 0.035(5) 0.052(6) 0.058(6) -0.002(5) 0.002(5) 0.001(4)
C21 0.062(7) 0.093(8) 0.067(7) -0.018(6) 0.017(6) -0.032(6)
C22 0.073(8) 0.091(8) 0.058(7) -0.020(6) 0.004(6) -0.025(6)
C23 0.049(6) 0.050(6) 0.065(7) -0.011(5) -0.004(5) -0.003(5)
C24 0.054(7) 0.071(7) 0.085(8) -0.009(6) 0.018(6) -0.017(5)
C25 0.058(7) 0.069(7) 0.063(7) -0.013(5) 0.017(5) -0.022(5)
C26 0.068(7) 0.054(7) 0.081(8) -0.008(6) -0.008(6) -0.010(5)
C27 0.063(7) 0.056(6) 0.073(7) -0.012(6) -0.013(6) -0.011(5)
C28 0.046(6) 0.051(6) 0.062(6) 0.010(5) 0.009(5) -0.004(5)
C29 0.045(6) 0.051(5) 0.055(6) 0.002(5) -0.001(5) -0.001(4)
C30 0.058(7) 0.079(7) 0.063(7) -0.006(6) 0.008(6) -0.008(6)
C31 0.064(8) 0.116(10) 0.082(9) -0.012(8) 0.017(7) -0.024(7)
C32 0.076(9) 0.107(10) 0.092(9) 0.003(8) 0.043(8) 0.007(7)
C33 0.069(8) 0.106(9) 0.070(7) -0.015(6) 0.024(7) 0.000(7)
C34 0.052(6) 0.084(8) 0.061(7) -0.006(6) 0.013(5) -0.004(5)
C35 0.046(6) 0.058(7) 0.077(7) 0.015(6) 0.015(6) 0.002(5)
C36 0.059(7) 0.094(9) 0.084(9) 0.019(7) 0.010(7) 0.014(6)
C37 0.083(10) 0.128(12) 0.095(10) 0.038(9) 0.002(8) 0.039(9)
C38 0.104(12) 0.104(12) 0.151(16) 0.040(12) 0.040(12) 0.037(9)
C39 0.129(13) 0.074(9) 0.139(13) 0.007(9) 0.060(11) 0.041(9)
C40 0.082(8) 0.061(7) 0.095(9) -0.002(7) 0.020(7) 0.011(6)
C41 0.039(6) 0.053(6) 0.058(6) -0.005(5) -0.005(5) -0.009(5)
C42 0.028(5) 0.052(6) 0.077(7) -0.007(5) 0.007(5) -0.002(4)
C43 0.047(6) 0.076(7) 0.074(7) -0.007(6) 0.006(6) 0.002(5)
C44 0.055(7) 0.101(9) 0.070(7) 0.003(6) -0.016(6) 0.011(6)
C45 0.046(7) 0.087(8) 0.102(10) -0.004(7) -0.003(7) 0.003(6)
C46 0.051(7) 0.076(7) 0.099(9) -0.014(7) 0.014(7) -0.004(5)
C47 0.041(6) 0.068(7) 0.073(7) -0.002(5) 0.006(5) 0.004(5)
C48 0.040(6) 0.049(6) 0.063(6) -0.011(5) 0.000(5) -0.001(4)
C49 0.079(8) 0.068(8) 0.098(9) -0.022(7) 0.031(7) -0.016(6)
C50 0.093(10) 0.067(8) 0.145(12) -0.037(8) 0.038(9) -0.020(7)
C51 0.093(10) 0.107(11) 0.148(14) -0.067(10) 0.042(10) -0.003(8)
C52 0.075(8) 0.095(10) 0.086(9) -0.033(8) 0.018(7) -0.004(7)
C53 0.065(7) 0.060(7) 0.058(6) -0.005(5) 0.003(6) 0.006(5)
C54 0.046(6) 0.059(6) 0.052(6) 0.008(5) 0.008(5) -0.006(5)
C55 0.043(6) 0.044(6) 0.083(8) 0.014(5) -0.003(6) -0.002(4)
C56 0.065(7) 0.064(7) 0.071(8) 0.005(6) -0.008(6) 0.008(5)
C57 0.071(8) 0.102(9) 0.067(8) 0.016(7) -0.010(7) 0.012(7)
C58 0.067(9) 0.081(9) 0.107(11) 0.019(8) -0.012(8) 0.009(6)
C59 0.050(7) 0.082(8) 0.111(10) 0.005(7) 0.009(7) 0.007(6)
C60 0.041(6) 0.057(6) 0.079(7) 0.018(5) 0.008(5) 0.004(5)
C61 0.055(7) 0.052(6) 0.070(7) 0.007(5) 0.013(6) 0.000(5)
C62 0.072(7) 0.066(7) 0.059(7) 0.003(5) 0.012(6) -0.002(5)
C63 0.090(10) 0.092(9) 0.068(8) -0.004(6) 0.030(7) 0.000(7)
C64 0.078(10) 0.132(12) 0.107(11) 0.000(9) 0.042(9) -0.021(8)
C65 0.066(8) 0.129(11) 0.100(10) -0.014(9) 0.024(8) -0.027(7)
C66 0.056(7) 0.117(9) 0.066(7) -0.018(6) 0.020(6) -0.019(6)

loop_
_atom_type_symbol
_atom_type_description
_atom_type_scat_dispersion_real
_atom_type_scat_dispersion_imag
_atom_type_scat_source
C C 0.0033 0.0016 'International Tables Vol C Tables 4.2.6.8 and 6.1.1.4'
H H 0.0000 0.0000 'International Tables Vol C Tables 4.2.6.8 and 6.1.1.4'
N N 0.0061 0.0033 'International Tables Vol C Tables 4.2.6.8 and 6.1.1.4'
Cl Cl 0.1484 0.1585 'International Tables Vol C Tables 4.2.6.8 and 6.1.1.4'
Ru Ru -1.2594 0.8363 'International Tables Vol C Tables 4.2.6.8 and 6.1.1.4'
O O 0.0106 0.0060 'International Tables Vol C Tables 4.2.6.8 and 6.1.1.4'

loop_
_geom_angle_atom_site_label_1
_geom_angle_atom_site_label_2
_geom_angle_atom_site_label_3
_geom_angle
_geom_angle_site_symmetry_3
C1 Ru1 N5 101.5(3) .
C1 Ru1 N7 104.6(3) .
N5 Ru1 N7 86.0(3) .
C1 Ru1 N1 85.8(3) .
N5 Ru1 N1 171.1(3) .
N7 Ru1 N1 87.2(3) .
C1 Ru1 N3 82.7(3) .
N5 Ru1 N3 88.6(3) .
N7 Ru1 N3 171.6(3) .
N1 Ru1 N3 97.5(3) .
C1 Ru1 Ru2 155.4(3) .
N5 Ru1 Ru2 94.0(2) .
N7 Ru1 Ru2 95.3(2) .
N1 Ru1 Ru2 80.90(19) .
N3 Ru1 Ru2 78.68(19) .
N2 Ru2 C9 95.8(3) .
N2 Ru2 N4 89.2(3) .
C9 Ru2 N4 96.0(3) .
N2 Ru2 N8 89.3(3) .
C9 Ru2 N8 88.3(3) .
N4 Ru2 N8 175.6(3) .
N2 Ru2 N6 172.1(3) .
C9 Ru2 N6 92.0(3) .
N4 Ru2 N6 88.5(3) .
N8 Ru2 N6 92.5(3) .
N2 Ru2 Ru1 91.8(2) .
C9 Ru2 Ru1 164.9(3) .
N4 Ru2 Ru1 97.1(2) .
N8 Ru2 Ru1 78.7(2) .
N6 Ru2 Ru1 80.99(19) .
C18 N1 C17 117.9(7) .
C18 N1 Ru1 125.4(6) .
C17 N1 Ru1 116.4(6) .
C18 N2 C19 120.0(7) .
C18 N2 Ru2 117.5(6) .
C19 N2 Ru2 122.3(6) .
C28 N3 C29 111.8(7) .
C28 N3 Ru1 126.2(6) .
C29 N3 Ru1 121.3(5) .
C28 N4 C35 116.9(8) .
C28 N4 Ru2 112.0(6) .
C35 N4 Ru2 130.7(6) .
C41 N5 C42 116.1(7) .
C41 N5 Ru1 115.3(6) .
C42 N5 Ru1 125.9(6) .
C41 N6 C48 112.9(7) .
C41 N6 Ru2 124.6(6) .
C48 N6 Ru2 122.5(5) .
C54 N7 C55 117.1(8) .
C54 N7 Ru1 112.7(6) .
C55 N7 Ru1 129.6(6) .
C54 N8 C61 113.8(7) .
C54 N8 Ru2 127.3(6) .
C61 N8 Ru2 118.7(6) .
C2 C1 Ru1 177.2(9) .
C1 C2 C3 178.5(12) .
C8 C3 C4 116.1(12) .
C8 C3 C2 122.8(12) .
C4 C3 C2 120.9(12) .
C5 C4 C3 122.5(15) .
C4 C5 C6 118.9(17) .
C7 C6 C5 118.5(17) .
C6 C7 C8 122.4(18) .
C3 C8 C7 121.2(15) .
C10 C9 Ru2 173.6(9) .
C9 C10 C11 178.0(13) .
C12 C11 C16 120.0 .
C12 C11 C10 119.6(14) .
C16 C11 C10 120.4(14) .
C11 C12 C13 120.0 .
C14 C13 C12 120.0 .
C13 C14 C15 120.0 .
C14 C15 C16 120.0 .
C11 C16 C15 120.0 .
N2 C18 N1 121.2(8) .
N2 C18 C20 119.6(8) .
N1 C18 C20 119.2(7) .
C25 C20 C21 118.6(9) .
C25 C20 C18 122.0(8) .
C21 C20 C18 119.4(8) .
C22 C21 C20 120.4(9) .
C21 C22 C23 120.2(10) .
C24 C23 C22 119.7(9) .
C24 C23 C26 120.7(9) .
C22 C23 C26 119.6(9) .
C23 C24 C25 119.8(9) .
C20 C25 C24 121.2(9) .
C27 C26 C23 176.2(12) .
C26 C27 C27 179.5(18) 5_556
N3 C28 N4 125.9(8) .
C30 C29 C34 119.0(9) .
C30 C29 N3 119.2(9) .
C34 C29 N3 121.7(8) .
C31 C30 C29 119.9(10) .
C32 C31 C30 122.5(11) .
C32 C31 Cl1 117.7(10) .
C30 C31 Cl1 119.8(9) .
C31 C32 C33 116.4(10) .
C34 C33 C32 122.2(11) .
C34 C33 Cl2 119.9(9) .
C32 C33 Cl2 117.8(9) .
C33 C34 C29 119.7(10) .
C40 C35 C36 120.3(10) .
C40 C35 N4 120.0(10) .
C36 C35 N4 119.7(10) .
C37 C36 C35 117.9(12) .
C38 C37 C36 123.7(14) .
C38 C37 Cl3 118.4(12) .
C36 C37 Cl3 117.9(13) .
C37 C38 C39 116.6(13) .
C40 C39 C38 123.0(13) .
C40 C39 Cl4 118.0(13) .
C38 C39 Cl4 118.9(12) .
C39 C40 C35 118.4(12) .
N6 C41 N5 124.9(8) .
C47 C42 C43 121.0(9) .
C47 C42 N5 119.6(9) .
C43 C42 N5 119.4(8) .
C44 C43 C42 118.3(10) .
C43 C44 C45 122.5(11) .
C43 C44 Cl6 117.9(10) .
C45 C44 Cl6 119.6(9) .
C46 C45 C44 118.1(10) .
C45 C46 C47 121.5(10) .
C45 C46 Cl5 119.9(9) .
C47 C46 Cl5 118.6(9) .
C42 C47 C46 118.6(10) .
C53 C48 C49 118.9(9) .
C53 C48 N6 121.0(8) .
C49 C48 N6 120.1(9) .
C50 C49 C48 118.3(11) .
C51 C50 C49 122.2(12) .
C51 C50 Cl7 120.4(11) .
C49 C50 Cl7 117.3(11) .
C50 C51 C52 118.8(12) .
C53 C52 C51 120.4(11) .
C53 C52 Cl8 121.2(11) .
C51 C52 Cl8 118.3(10) .
C52 C53 C48 121.1(10) .
N8 C54 N7 123.9(8) .
C60 C55 C56 119.8(9) .
C60 C55 N7 119.7(10) .
C56 C55 N7 120.2(9) .
C57 C56 C55 118.2(11) .
C58 C57 C56 123.0(11) .
C58 C57 Cl10 118.4(10) .
C56 C57 Cl10 118.6(10) .
C57 C58 C59 118.0(11) .
C58 C59 C60 122.6(11) .
C58 C59 Cl9 119.3(10) .
C60 C59 Cl9 118.1(10) .
C55 C60 C59 118.3(11) .
C66 C61 C62 120.5(10) .
C66 C61 N8 120.2(9) .
C62 C61 N8 119.2(9) .
C61 C62 C63 118.7(11) .
C64 C63 C62 122.4(11) .
C64 C63 Cl11 119.1(10) .
C62 C63 Cl11 118.6(10) .
C63 C64 C65 117.4(11) .
C66 C65 C64 122.2(12) .
C66 C65 Cl12 119.4(10) .
C64 C65 Cl12 118.4(10) .
C65 C66 C61 118.8(11) .
C101 O1 C104 108.0 .
O1 C101 C102 108.0 .
C101 C102 C103 108.0 .
C104 C103 C102 108.0 .
C103 C104 O1 108.0 .
C201 O2 C204 108.0 .
C202 C201 O2 108.0 .
C201 C202 C203 108.0 .
C204 C203 C202 108.0 .
C203 C204 O2 108.0 .
C301 O3 C301 95(2) 5_566
O3 C301 O3 85(2) 5_566
C404 O4 C401 108.0 .
C402 C401 O4 108.0 .
C403 C402 C401 108.0 .
C404 C403 C402 108.0 .
C403 C404 O4 108.0 .

loop_
_geom_bond_atom_site_label_1
_geom_bond_atom_site_label_2
_geom_bond_distance
_geom_bond_site_symmetry_2
Ru1 C1 1.988(11) .
Ru1 N5 2.019(7) .
Ru1 N7 2.037(7) .
Ru1 N1 2.049(7) .
Ru1 N3 2.123(7) .
Ru1 Ru2 2.5325(10) .
Ru2 N2 1.982(7) .
Ru2 C9 1.996(9) .
Ru2 N4 2.007(7) .
Ru2 N8 2.118(7) .
Ru2 N6 2.126(7) .
N1 C18 1.340(10) .
N1 C17 1.494(11) .
N2 C18 1.319(10) .
N2 C19 1.478(11) .
N3 C28 1.326(11) .
N3 C29 1.423(11) .
N4 C28 1.333(10) .
N4 C35 1.426(11) .
N5 C41 1.329(10) .
N5 C42 1.445(11) .
N6 C41 1.316(10) .
N6 C48 1.446(10) .
N7 C54 1.340(10) .
N7 C55 1.429(11) .
N8 C54 1.311(11) .
N8 C61 1.443(11) .
Cl1 C31 1.740(11) .
Cl2 C33 1.758(11) .
Cl3 C37 1.745(14) .
Cl4 C39 1.741(14) .
Cl5 C46 1.727(11) .
Cl6 C44 1.749(11) .
Cl7 C50 1.748(13) .
Cl8 C52 1.733(12) .
Cl9 C59 1.765(12) .
Cl10 C57 1.756(12) .
Cl11 C63 1.744(12) .
Cl12 C65 1.757(13) .
C1 C2 1.216(12) .
C2 C3 1.439(14) .
C3 C8 1.341(17) .
C3 C4 1.374(16) .
C4 C5 1.357(17) .
C5 C6 1.38(2) .
C6 C7 1.30(2) .
C7 C8 1.371(19) .
C9 C10 1.166(11) .
C10 C11 1.470(15) .
C11 C12 1.365(9) .
C11 C16 1.365(9) .
C12 C13 1.365(9) .
C13 C14 1.365(9) .
C14 C15 1.365(9) .
C15 C16 1.365(9) .
C18 C20 1.516(12) .
C20 C25 1.370(12) .
C20 C21 1.394(13) .
C21 C22 1.366(13) .
C22 C23 1.395(13) .
C23 C24 1.361(13) .
C23 C26 1.467(13) .
C24 C25 1.388(13) .
C26 C27 1.167(12) .
C27 C27 1.381(19) 5_556
C29 C30 1.367(12) .
C29 C34 1.384(12) .
C30 C31 1.366(14) .
C31 C32 1.356(15) .
C32 C33 1.399(15) .
C33 C34 1.346(13) .
C35 C40 1.382(14) .
C35 C36 1.405(14) .
C36 C37 1.372(16) .
C37 C38 1.362(18) .
C38 C39 1.382(19) .
C39 C40 1.377(16) .
C42 C47 1.338(12) .
C42 C43 1.410(13) .
C43 C44 1.373(14) .
C44 C45 1.373(15) .
C45 C46 1.356(15) .
C46 C47 1.430(14) .
C48 C53 1.375(12) .
C48 C49 1.388(13) .
C49 C50 1.379(15) .
C50 C51 1.334(17) .
C51 C52 1.386(17) .
C52 C53 1.340(14) .
C55 C60 1.364(13) .
C55 C56 1.408(14) .
C56 C57 1.368(14) .
C57 C58 1.326(15) .
C58 C59 1.370(16) .
C59 C60 1.375(14) .
C61 C66 1.370(13) .
C61 C62 1.375(13) .
C62 C63 1.378(14) .
C63 C64 1.350(16) .
C64 C65 1.386(16) .
C65 C66 1.364(14) .
O1 C101 1.414(11) .
O1 C104 1.414(11) .
C101 C102 1.414(11) .
C102 C103 1.415(11) .
C103 C104 1.414(11) .
O2 C201 1.389(17) .
O2 C204 1.389(17) .
C201 C202 1.389(17) .
C202 C203 1.389(17) .
C203 C204 1.389(17) .
O3 C301 1.53(3) .
O3 C301 1.76(3) 5_566
C301 O3 1.76(3) 5_566
O4 C404 1.567(18) .
O4 C401 1.568(18) .
C401 C402 1.568(18) .
C402 C403 1.567(18) .
C403 C404 1.567(18) .

loop_
_geom_torsion_atom_site_label_1
_geom_torsion_atom_site_label_2
_geom_torsion_atom_site_label_3
_geom_torsion_atom_site_label_4
_geom_torsion
_geom_torsion_site_symmetry_1
_geom_torsion_site_symmetry_4
C1 Ru1 Ru2 N2 44.8(7) . .
N5 Ru1 Ru2 N2 174.2(3) . .
N7 Ru1 Ru2 N2 -99.4(3) . .
N1 Ru1 Ru2 N2 -13.2(3) . .
N3 Ru1 Ru2 N2 86.5(3) . .
C1 Ru1 Ru2 C9 165.2(11) . .
N5 Ru1 Ru2 C9 -65.4(10) . .
N7 Ru1 Ru2 C9 21.0(10) . .
N1 Ru1 Ru2 C9 107.2(10) . .
N3 Ru1 Ru2 C9 -153.1(10) . .
C1 Ru1 Ru2 N4 -44.6(7) . .
N5 Ru1 Ru2 N4 84.8(3) . .
N7 Ru1 Ru2 N4 171.2(3) . .
N1 Ru1 Ru2 N4 -102.5(3) . .
N3 Ru1 Ru2 N4 -2.9(3) . .
C1 Ru1 Ru2 N8 133.7(7) . .
N5 Ru1 Ru2 N8 -96.9(3) . .
N7 Ru1 Ru2 N8 -10.5(3) . .
N1 Ru1 Ru2 N8 75.8(3) . .
N3 Ru1 Ru2 N8 175.4(3) . .
C1 Ru1 Ru2 N6 -131.9(7) . .
N5 Ru1 Ru2 N6 -2.5(3) . .
N7 Ru1 Ru2 N6 83.9(3) . .
N1 Ru1 Ru2 N6 170.2(3) . .
N3 Ru1 Ru2 N6 -90.2(3) . .
C1 Ru1 N1 C18 -142.8(8) . .
N5 Ru1 N1 C18 72(2) . .
N7 Ru1 N1 C18 112.3(7) . .
N3 Ru1 N1 C18 -60.7(7) . .
Ru2 Ru1 N1 C18 16.4(7) . .
C1 Ru1 N1 C17 43.4(7) . .
N5 Ru1 N1 C17 -101.7(19) . .
N7 Ru1 N1 C17 -61.5(7) . .
N3 Ru1 N1 C17 125.4(7) . .
Ru2 Ru1 N1 C17 -157.4(7) . .
C9 Ru2 N2 C18 -152.3(7) . .
N4 Ru2 N2 C18 111.8(6) . .
N8 Ru2 N2 C18 -64.1(6) . .
N6 Ru2 N2 C18 39(2) . .
Ru1 Ru2 N2 C18 14.6(6) . .
C9 Ru2 N2 C19 32.8(7) . .
N4 Ru2 N2 C19 -63.1(7) . .
N8 Ru2 N2 C19 121.1(7) . .
N6 Ru2 N2 C19 -135.8(19) . .
Ru1 Ru2 N2 C19 -160.2(7) . .
C1 Ru1 N3 C28 167.2(8) . .
N5 Ru1 N3 C28 -91.0(8) . .
N7 Ru1 N3 C28 -41(2) . .
N1 Ru1 N3 C28 82.5(8) . .
Ru2 Ru1 N3 C28 3.4(7) . .
C1 Ru1 N3 C29 -23.2(7) . .
N5 Ru1 N3 C29 78.6(7) . .
N7 Ru1 N3 C29 128.3(18) . .
N1 Ru1 N3 C29 -107.9(6) . .
Ru2 Ru1 N3 C29 173.0(7) . .
N2 Ru2 N4 C28 -88.4(6) . .
C9 Ru2 N4 C28 175.8(6) . .
N8 Ru2 N4 C28 -19(4) . .
N6 Ru2 N4 C28 84.0(6) . .
Ru1 Ru2 N4 C28 3.3(6) . .
N2 Ru2 N4 C35 83.7(9) . .
C9 Ru2 N4 C35 -12.1(9) . .
N8 Ru2 N4 C35 154(3) . .
N6 Ru2 N4 C35 -103.9(9) . .
Ru1 Ru2 N4 C35 175.4(8) . .
C1 Ru1 N5 C41 165.3(6) . .
N7 Ru1 N5 C41 -90.6(6) . .
N1 Ru1 N5 C41 -50(2) . .
N3 Ru1 N5 C41 83.0(6) . .
Ru2 Ru1 N5 C41 4.4(6) . .
C1 Ru1 N5 C42 -34.1(8) . .
N7 Ru1 N5 C42 70.0(7) . .
N1 Ru1 N5 C42 110.2(18) . .
N3 Ru1 N5 C42 -116.4(7) . .
Ru2 Ru1 N5 C42 165.1(7) . .
N2 Ru2 N6 C41 -23(2) . .
C9 Ru2 N6 C41 167.9(7) . .
N4 Ru2 N6 C41 -96.2(7) . .
N8 Ru2 N6 C41 79.5(7) . .
Ru1 Ru2 N6 C41 1.3(7) . .
N2 Ru2 N6 C48 153.7(18) . .
C9 Ru2 N6 C48 -15.0(7) . .
N4 Ru2 N6 C48 81.0(7) . .
N8 Ru2 N6 C48 -103.4(7) . .
Ru1 Ru2 N6 C48 178.4(7) . .
C1 Ru1 N7 C54 -153.7(6) . .
N5 Ru1 N7 C54 105.4(6) . .
N1 Ru1 N7 C54 -68.8(6) . .
N3 Ru1 N7 C54 56(2) . .
Ru2 Ru1 N7 C54 11.7(6) . .
C1 Ru1 N7 C55 35.6(8) . .
N5 Ru1 N7 C55 -65.2(8) . .
N1 Ru1 N7 C55 120.5(8) . .
N3 Ru1 N7 C55 -115.1(19) . .
Ru2 Ru1 N7 C55 -158.9(7) . .
N2 Ru2 N8 C54 105.1(8) . .
C9 Ru2 N8 C54 -159.1(8) . .
N4 Ru2 N8 C54 35(4) . .
N6 Ru2 N8 C54 -67.2(8) . .
Ru1 Ru2 N8 C54 13.1(7) . .
N2 Ru2 N8 C61 -81.3(7) . .
C9 Ru2 N8 C61 14.6(7) . .
N4 Ru2 N8 C61 -151(4) . .
N6 Ru2 N8 C61 106.5(7) . .
Ru1 Ru2 N8 C61 -173.2(7) . .
N5 Ru1 C1 C2 172(18) . .
N7 Ru1 C1 C2 83(18) . .
N1 Ru1 C1 C2 -3(18) . .
N3 Ru1 C1 C2 -101(18) . .
Ru2 Ru1 C1 C2 -60(18) . .
Ru1 C1 C2 C3 -22(66) . .
C1 C2 C3 C8 66(53) . .
C1 C2 C3 C4 -109(53) . .
C8 C3 C4 C5 3(2) . .
C2 C3 C4 C5 178.4(13) . .
C3 C4 C5 C6 -4(3) . .
C4 C5 C6 C7 5(3) . .
C5 C6 C7 C8 -7(3) . .
C4 C3 C8 C7 -4(2) . .
C2 C3 C8 C7 -179.3(15) . .
C6 C7 C8 C3 6(3) . .
N2 Ru2 C9 C10 -16(8) . .
N4 Ru2 C9 C10 74(8) . .
N8 Ru2 C9 C10 -105(8) . .
N6 Ru2 C9 C10 162(8) . .
Ru1 Ru2 C9 C10 -136(7) . .
Ru2 C9 C10 C11 4(42) . .
C9 C10 C11 C12 -154(36) . .
C9 C10 C11 C16 28(36) . .
C16 C11 C12 C13 0.0 . .
C10 C11 C12 C13 -178.0(11) . .
C11 C12 C13 C14 0.0 . .
C12 C13 C14 C15 0.0 . .
C13 C14 C15 C16 0.0 . .
C12 C11 C16 C15 0.0 . .
C10 C11 C16 C15 178.0(11) . .
C14 C15 C16 C11 0.0 . .
C19 N2 C18 N1 168.6(8) . .
Ru2 N2 C18 N1 -6.4(11) . .
C19 N2 C18 C20 -10.0(12) . .
Ru2 N2 C18 C20 175.0(6) . .
C17 N1 C18 N2 163.2(8) . .
Ru1 N1 C18 N2 -10.5(12) . .
C17 N1 C18 C20 -18.2(12) . .
Ru1 N1 C18 C20 168.0(6) . .
N2 C18 C20 C25 -72.5(12) . .
N1 C18 C20 C25 108.9(10) . .
N2 C18 C20 C21 108.6(10) . .
N1 C18 C20 C21 -70.0(12) . .
C25 C20 C21 C22 -2.0(16) . .
C18 C20 C21 C22 176.9(10) . .
C20 C21 C22 C23 2.3(17) . .
C21 C22 C23 C24 -1.4(16) . .
C21 C22 C23 C26 179.9(10) . .
C22 C23 C24 C25 0.2(16) . .
C26 C23 C24 C25 179.0(9) . .
C21 C20 C25 C24 0.9(15) . .
C18 C20 C25 C24 -178.1(9) . .
C23 C24 C25 C20 0.0(16) . .
C24 C23 C26 C27 -78(20) . .
C22 C23 C26 C27 101(20) . .
C23 C26 C27 C27 -107(100) . 5_556
C29 N3 C28 N4 -172.4(8) . .
Ru1 N3 C28 N4 -2.0(13) . .
C35 N4 C28 N3 -174.8(9) . .
Ru2 N4 C28 N3 -1.6(12) . .
C28 N3 C29 C30 87.0(10) . .
Ru1 N3 C29 C30 -83.9(10) . .
C28 N3 C29 C34 -89.1(11) . .
Ru1 N3 C29 C34 100.0(9) . .
C34 C29 C30 C31 -4.4(16) . .
N3 C29 C30 C31 179.4(9) . .
C29 C30 C31 C32 3.3(19) . .
C29 C30 C31 Cl1 -178.8(8) . .
C30 C31 C32 C33 0.0(19) . .
Cl1 C31 C32 C33 -177.9(9) . .
C31 C32 C33 C34 -2.3(19) . .
C31 C32 C33 Cl2 177.3(10) . .
C32 C33 C34 C29 1.2(17) . .
Cl2 C33 C34 C29 -178.4(8) . .
C30 C29 C34 C33 2.2(15) . .
N3 C29 C34 C33 178.3(9) . .
C28 N4 C35 C40 -129.4(10) . .
Ru2 N4 C35 C40 58.8(12) . .
C28 N4 C35 C36 52.0(12) . .
Ru2 N4 C35 C36 -119.8(9) . .
C40 C35 C36 C37 0.4(16) . .
N4 C35 C36 C37 179.0(10) . .
C35 C36 C37 C38 3(2) . .
C35 C36 C37 Cl3 -177.9(9) . .
C36 C37 C38 C39 -3(2) . .
Cl3 C37 C38 C39 177.5(12) . .
C37 C38 C39 C40 0(2) . .
C37 C38 C39 Cl4 177.6(11) . .
C38 C39 C40 C35 2(2) . .
Cl4 C39 C40 C35 -174.8(9) . .
C36 C35 C40 C39 -2.8(16) . .
N4 C35 C40 C39 178.6(10) . .
C48 N6 C41 N5 -175.5(8) . .
Ru2 N6 C41 N5 1.9(13) . .
C42 N5 C41 N6 -167.4(8) . .
Ru1 N5 C41 N6 -4.7(11) . .
C41 N5 C42 C47 -141.2(9) . .
Ru1 N5 C42 C47 58.2(11) . .
C41 N5 C42 C43 42.0(12) . .
Ru1 N5 C42 C43 -118.6(8) . .
C47 C42 C43 C44 -0.4(15) . .
N5 C42 C43 C44 176.4(9) . .
C42 C43 C44 C45 0.9(17) . .
C42 C43 C44 Cl6 -177.6(8) . .
C43 C44 C45 C46 -1.0(18) . .
Cl6 C44 C45 C46 177.5(9) . .
C44 C45 C46 C47 0.5(17) . .
C44 C45 C46 Cl5 178.3(9) . .
C43 C42 C47 C46 -0.1(14) . .
N5 C42 C47 C46 -176.8(8) . .
C45 C46 C47 C42 0.0(16) . .
Cl5 C46 C47 C42 -177.9(7) . .
C41 N6 C48 C53 -116.1(9) . .
Ru2 N6 C48 C53 66.4(10) . .
C41 N6 C48 C49 64.1(12) . .
Ru2 N6 C48 C49 -113.4(9) . .
C53 C48 C49 C50 0.8(16) . .
N6 C48 C49 C50 -179.4(10) . .
C48 C49 C50 C51 3(2) . .
C48 C49 C50 Cl7 179.5(9) . .
C49 C50 C51 C52 -5(2) . .
Cl7 C50 C51 C52 178.8(11) . .
C50 C51 C52 C53 3(2) . .
C50 C51 C52 Cl8 179.5(11) . .
C51 C52 C53 C48 1.0(18) . .
Cl8 C52 C53 C48 -175.3(8) . .
C49 C48 C53 C52 -2.9(15) . .
N6 C48 C53 C52 177.3(9) . .
C61 N8 C54 N7 178.0(8) . .
Ru2 N8 C54 N7 -8.1(13) . .
C55 N7 C54 N8 166.8(8) . .
Ru1 N7 C54 N8 -5.1(11) . .
C54 N7 C55 C60 157.2(8) . .
Ru1 N7 C55 C60 -32.5(12) . .
C54 N7 C55 C56 -28.2(12) . .
Ru1 N7 C55 C56 142.1(8) . .
C60 C55 C56 C57 -3.8(15) . .
N7 C55 C56 C57 -178.4(9) . .
C55 C56 C57 C58 3.6(18) . .
C55 C56 C57 Cl10 -179.0(8) . .
C56 C57 C58 C59 -1(2) . .
Cl10 C57 C58 C59 -179.0(9) . .
C57 C58 C59 C60 -0.4(19) . .
C57 C58 C59 Cl9 179.3(10) . .
C56 C55 C60 C59 2.0(14) . .
N7 C55 C60 C59 176.7(9) . .
C58 C59 C60 C55 0.1(17) . .
Cl9 C59 C60 C55 -179.6(7) . .
C54 N8 C61 C66 -114.6(10) . .
Ru2 N8 C61 C66 70.9(10) . .
C54 N8 C61 C62 67.1(11) . .
Ru2 N8 C61 C62 -107.4(9) . .
C66 C61 C62 C63 -0.4(15) . .
N8 C61 C62 C63 177.9(9) . .
C61 C62 C63 C64 1.3(17) . .
C61 C62 C63 Cl11 -178.2(8) . .
C62 C63 C64 C65 -2(2) . .
Cl11 C63 C64 C65 177.3(10) . .
C63 C64 C65 C66 2(2) . .
C63 C64 C65 Cl12 -176.1(10) . .
C64 C65 C66 C61 -1(2) . .
Cl12 C65 C66 C61 177.0(9) . .
C62 C61 C66 C65 0.4(17) . .
N8 C61 C66 C65 -177.9(11) . .
C104 O1 C101 C102 0.0 . .
O1 C101 C102 C103 0.0 . .
C101 C102 C103 C104 0.0 . .
C102 C103 C104 O1 0.0 . .
C101 O1 C104 C103 0.0 . .
C204 O2 C201 C202 0.0 . .
O2 C201 C202 C203 0.0 . .
C201 C202 C203 C204 0.0 . .
C202 C203 C204 O2 0.0 . .
C201 O2 C204 C203 0.0 . .
C301 O3 C301 O3 0.000(3) 5_566 5_566
C404 O4 C401 C402 0.0 . .
O4 C401 C402 C403 0.0 . .
C401 C402 C403 C404 0.0 . .
C402 C403 C404 O4 0.0 . .
C401 O4 C404 C403 0.0 . .
